data_7228054
loop_
_publ_author_name
'Breeze, Matthew I.'
'Chamberlain, Thomas W.'
'Clarkson, Guy J.'
'de Camargo, Ra\'issa Pires'
'Wu, Yue'
'de Lima, Juliana Fonseca'
'Millange, Franck'
'Serra, Osvaldo A.'
'O'Hare, Dermot'
'Walton, Richard I.'

_publ_section_title
;
 Structural variety in ytterbium dicarboxylate frameworks and in situ
 study diffraction of their solvothermal crystallisation
;
_journal_issue 17
_journal_name_full CrystEngComm
_journal_page_first 2424
_journal_paper_doi 10.1039/C7CE00481H
_journal_volume 19
_journal_year 2017
_chemical_formula_moiety 'C9 H5 O6 Yb'
_chemical_formula_sum 'C9 H5 O6 Yb'
_chemical_formula_weight 382.17
_space_group_crystal_system monoclinic
_space_group_IT_number 14
_space_group_name_Hall '-P 2ybc'
_space_group_name_H-M_alt 'P 1 21/c 1'
_symmetry_space_group_name_Hall '-P 2ybc'
_symmetry_space_group_name_H-M 'P 1 21/c 1'
_atom_sites_solution_hydrogens geom
_atom_sites_solution_primary direct
_audit_creation_date 2017-03-01
_audit_creation_method
;
Olex2 1.2
(compiled 2017.02.23 svn.r3390 for OlexSys, GUI svn.r5320)
;
_audit_update_record
;
2017-03-09 deposited with the CCDC.
2017-04-11 downloaded from the CCDC.
;
_cell_angle_alpha 90
_cell_angle_beta 95.2274(17)
_cell_angle_gamma 90
_cell_formula_units_Z 4
_cell_length_a 10.56825(17)
_cell_length_b 12.66272(19)
_cell_length_c 6.62290(13)
_cell_measurement_reflns_used 5305
_cell_measurement_temperature 296(3)
_cell_measurement_theta_max 77.5500
_cell_measurement_theta_min 4.1790
_cell_volume 882.61(3)
_computing_cell_refinement
'CrysAlisPro, Agilent Technologies, Version 1.171.37.35 (release 13-08-2014 CrysAlis171 .NET) (compiled Aug 13 2014,18:06:01)'
_computing_data_collection
'CrysAlisPro, Agilent Technologies, Version 1.171.37.35 (release 13-08-2014 CrysAlis171 .NET) (compiled Aug 13 2014,18:06:01)'
_computing_data_reduction
'CrysAlisPro, Agilent Technologies, Version 1.171.37.35 (release 13-08-2014 CrysAlis171 .NET) (compiled Aug 13 2014,18:06:01)'
_computing_molecular_graphics 'Olex2 (Dolomanov et al., 2009)'
_computing_publication_material 'Olex2 (Dolomanov et al., 2009)'
_computing_structure_refinement 'ShelXL (Sheldrick, 2015)'
_computing_structure_solution 'ShelXT (Sheldrick, 2015)'
_diffrn_ambient_temperature 296(3)
_diffrn_detector 'CCD plate'
_diffrn_detector_area_resol_mean 10.2833
_diffrn_detector_type Ruby
_diffrn_measured_fraction_theta_full 1.000
_diffrn_measured_fraction_theta_max 0.996
_diffrn_measurement_device 'four-circle diffractometer'
_diffrn_measurement_device_type 'Xcalibur, Ruby, Gemini'
_diffrn_measurement_method '\w scans'
_diffrn_orient_matrix_UB_11 0.1350213000
_diffrn_orient_matrix_UB_12 -0.0382177000
_diffrn_orient_matrix_UB_13 0.0725536000
_diffrn_orient_matrix_UB_21 0.0491870000
_diffrn_orient_matrix_UB_22 0.1142940000
_diffrn_orient_matrix_UB_23 -0.0079085000
_diffrn_orient_matrix_UB_31 -0.0282293000
_diffrn_orient_matrix_UB_32 0.0165419000
_diffrn_orient_matrix_UB_33 0.2218477000
_diffrn_radiation_monochromator graphite
_diffrn_radiation_probe x-ray
_diffrn_radiation_type CuK\a
_diffrn_radiation_wavelength 1.54184
_diffrn_reflns_av_unetI/netI 0.0286
_diffrn_reflns_Laue_measured_fraction_full 1.000
_diffrn_reflns_Laue_measured_fraction_max 0.996
_diffrn_reflns_limit_h_max 13
_diffrn_reflns_limit_h_min -13
_diffrn_reflns_limit_k_max 16
_diffrn_reflns_limit_k_min -16
_diffrn_reflns_limit_l_max 8
_diffrn_reflns_limit_l_min -6
_diffrn_reflns_number 3200
_diffrn_reflns_point_group_measured_fraction_full 1.000
_diffrn_reflns_point_group_measured_fraction_max 0.996
_diffrn_reflns_theta_full 67.684
_diffrn_reflns_theta_max 77.644
_diffrn_reflns_theta_min 4.201
_diffrn_source 'Enhance (Cu) X-ray Source'
_exptl_absorpt_coefficient_mu 19.776
_exptl_absorpt_correction_T_max 1.00000
_exptl_absorpt_correction_T_min 0.28995
_exptl_absorpt_correction_type multi-scan
_exptl_absorpt_process_details
'CrysAlisPro, Agilent Technologies, Version 1.171.37.35 (release 13-08-2014 CrysAlis171 .NET) (compiled Aug 13 2014,18:06:01) Empirical absorption correction using spherical harmonics, implemented in SCALE3 ABSPACK scaling algorithm. Empirical absorption correction using spherical harmonics, implemented in SCALE3 ABSPACK scaling algorithm.'
_exptl_crystal_colour colourless
_exptl_crystal_colour_primary colourless
_exptl_crystal_density_diffrn 2.876
_exptl_crystal_description block
_exptl_crystal_F_000 708
_exptl_crystal_size_max 0.1
_exptl_crystal_size_mid 0.08
_exptl_crystal_size_min 0.02
_refine_diff_density_max 2.993
_refine_diff_density_min -1.777
_refine_diff_density_rms 0.330
_refine_ls_extinction_method none
_refine_ls_goodness_of_fit_ref 1.066
_refine_ls_hydrogen_treatment constr
_refine_ls_matrix_type full
_refine_ls_number_parameters 146
_refine_ls_number_reflns 3200
_refine_ls_number_restraints 0
_refine_ls_restrained_S_all 1.066
_refine_ls_R_factor_all 0.0627
_refine_ls_R_factor_gt 0.0561
_refine_ls_shift/su_max 0.000
_refine_ls_shift/su_mean 0.000
_refine_ls_structure_factor_coef Fsqd
_refine_ls_weighting_details 'w=1/[\s^2^(Fo^2^)+(0.1193P)^2^] where P=(Fo^2^+2Fc^2^)/3'
_refine_ls_weighting_scheme calc
_refine_ls_wR_factor_gt 0.1522
_refine_ls_wR_factor_ref 0.1554
_reflns_Friedel_coverage 0.000
_reflns_number_gt 2625
_reflns_number_total 3200
_reflns_threshold_expression 'I > 2\s(I)'
_cod_data_source_file c7ce00481h2.cif
_cod_data_source_block rc1_twin1_hklf5
_cod_depositor_comments 'Adding full bibliography for 7228053--7228056.cif.'
_cod_database_code 7228054
_shelx_shelxl_version_number 2016/6
_chemical_oxdiff_formula 'C20 H20 N2 O2 Yb'
_shelx_space_group_comment
;
The symmetry employed for this shelxl refinement is uniquely defined
by the following loop, which should always be used as a source of
symmetry information in preference to the above space-group names.
They are only intended as comments.
;
_diffrn_oxdiff_twin_integration_method simultaneous
_olex2_refinement_description
;
All the samples of the blocks investigated were twinned to some extent making 
the diffraction from the small crystals very weak.
The most promising sample with the least amount of twinning was recorded and 
the structural refinement appears here.

The asymmetric unit contains a terephthalate, a Yb and a formate. Four times 
all this in the unit cell.

Matrices relating the two twin components were
1  1.0000  0.0000  0.0000  0.0000  1.0000  0.0000  0.0000  0.0000  1.0000
2 -1.0000  0.0007 -0.2907 -0.0007 -1.0001 -0.0003  0.0004 -0.0002  1.0001

The volume of the two domains in the crystal from the integration is
  _diffrn_oxdiff_twin_id
  _diffrn_oxdiff_twin_ratio
  _diffrn_oxdiff_twin_reflns_isolated
  _diffrn_oxdiff_twin_reflns_overlapped
 1 0.6644 4033 4763
 2 0.3356 4027 4763

Twinned data refinement with Shelxl/Olex2 from the refinement of the BASF 
on F2 (see Shelx manual for details)
The refined scale factors (twin ratios) were   0.7145(18) 0.2855(18)

1. Twinned data refinement
 Scales: 0.7145(18)
 0.2855(18)
2. Fixed Uiso
 At 1.2 times of:
  All C(H) groups
3.a Aromatic/amide H refined with riding coordinates:
 C4(H4), C5(H5), C7(H7), C8(H8), C12(H12)
;
_olex2_submission_special_instructions 'No special instructions were received'

loop_
_space_group_symop_operation_xyz
'x, y, z'
'-x, y+1/2, -z+1/2'
'-x, -y, -z'
'x, -y-1/2, z-1/2'

loop_
_atom_site_label
_atom_site_type_symbol
_atom_site_fract_x
_atom_site_fract_y
_atom_site_fract_z
_atom_site_U_iso_or_equiv
_atom_site_adp_type
_atom_site_occupancy
_atom_site_site_symmetry_order
_atom_site_calc_flag
_atom_site_refinement_flags_posn
Yb1 Yb 0.92795(4) 0.62845(3) 0.09726(8) 0.0115(2) Uani 1 1 d .
O1 O 0.8303(7) 0.6139(7) 0.3762(13) 0.0196(15) Uani 1 1 d .
O2 O 0.7632(6) 0.7588(6) 0.5294(12) 0.0177(14) Uani 1 1 d .
C2 C 0.7436(10) 0.6737(8) 0.4376(17) 0.016(2) Uani 1 1 d .
C3 C 0.6090(10) 0.6396(9) 0.3856(17) 0.018(2) Uani 1 1 d .
C4 C 0.5813(9) 0.5451(9) 0.2882(18) 0.020(2) Uani 1 1 d .
H4 H 0.647376 0.500584 0.259798 0.023 Uiso 1 1 calc R
C5 C 0.4572(10) 0.5153(9) 0.2318(19) 0.020(2) Uani 1 1 d .
H5 H 0.440290 0.450437 0.169102 0.024 Uiso 1 1 calc R
C6 C 0.3572(10) 0.5825(9) 0.2692(19) 0.020(2) Uani 1 1 d .
C7 C 0.3825(10) 0.6775(9) 0.3705(19) 0.021(2) Uani 1 1 d .
H7 H 0.316022 0.721547 0.399193 0.026 Uiso 1 1 calc R
C8 C 0.5071(10) 0.7064(9) 0.4286(19) 0.021(2) Uani 1 1 d .
H8 H 0.523976 0.769961 0.496233 0.025 Uiso 1 1 calc R
O9 O 0.1358(7) 0.6158(7) 0.2183(15) 0.0244(18) Uani 1 1 d .
C9 C 0.2244(9) 0.5503(9) 0.1962(19) 0.019(2) Uani 1 1 d .
O10 O 0.2113(7) 0.4621(6) 0.1133(14) 0.0216(16) Uani 1 1 d .
O11 O 0.9896(6) 0.7120(6) -0.2202(12) 0.0179(15) Uani 1 1 d .
O12 O 1.0453(8) 0.5484(6) -0.1762(14) 0.0215(16) Uani 1 1 d .
C12 C 1.0406(10) 0.6313(8) -0.2804(18) 0.019(2) Uani 1 1 d .
H12 H 1.075864 0.632175 -0.404020 0.022 Uiso 1 1 calc R

loop_
_atom_site_aniso_label
_atom_site_aniso_U_11
_atom_site_aniso_U_22
_atom_site_aniso_U_33
_atom_site_aniso_U_23
_atom_site_aniso_U_13
_atom_site_aniso_U_12
Yb1 0.0087(3) 0.0100(3) 0.0160(3) -0.00101(18) 0.0024(2) 0.00050(15)
O1 0.013(3) 0.023(4) 0.023(4) 0.000(3) 0.005(3) -0.004(3)
O2 0.015(3) 0.019(4) 0.020(4) -0.003(3) 0.002(3) 0.000(3)
C2 0.015(4) 0.016(5) 0.017(5) 0.003(4) 0.003(4) -0.002(3)
C3 0.018(5) 0.019(5) 0.017(5) 0.002(4) 0.009(4) 0.000(4)
C4 0.014(4) 0.021(5) 0.025(6) 0.001(4) 0.003(4) 0.002(4)
C5 0.019(5) 0.019(6) 0.023(5) -0.001(4) 0.004(4) -0.001(4)
C6 0.018(4) 0.018(5) 0.026(6) -0.007(4) 0.005(4) -0.001(4)
C7 0.017(5) 0.018(5) 0.029(6) -0.004(4) -0.002(4) 0.003(4)
C8 0.017(4) 0.018(5) 0.028(6) -0.008(4) 0.002(4) -0.001(4)
O9 0.013(3) 0.024(4) 0.035(5) -0.013(4) -0.003(3) 0.002(3)
C9 0.012(4) 0.021(5) 0.025(5) 0.000(4) 0.000(4) 0.001(4)
O10 0.014(3) 0.019(4) 0.032(4) -0.006(3) 0.000(3) 0.000(3)
O11 0.013(3) 0.018(4) 0.023(4) 0.007(3) 0.004(3) 0.000(3)
O12 0.023(3) 0.016(4) 0.026(4) 0.006(3) 0.006(3) 0.002(3)
C12 0.016(5) 0.017(6) 0.023(6) 0.003(4) 0.008(4) 0.000(3)

loop_
_atom_type_symbol
_atom_type_description
_atom_type_scat_dispersion_real
_atom_type_scat_dispersion_imag
_atom_type_scat_source
C C 0.0181 0.0091 'International Tables Vol C Tables 4.2.6.8 and 6.1.1.4'
H H 0.0000 0.0000 'International Tables Vol C Tables 4.2.6.8 and 6.1.1.4'
O O 0.0492 0.0322 'International Tables Vol C Tables 4.2.6.8 and 6.1.1.4'
Yb Yb -7.2108 4.4329 'International Tables Vol C Tables 4.2.6.8 and 6.1.1.4'

loop_
_geom_angle_atom_site_label_1
_geom_angle_atom_site_label_2
_geom_angle_atom_site_label_3
_geom_angle
_geom_angle_site_symmetry_1
_geom_angle_site_symmetry_3
O1 Yb1 Yb1 116.0(2) . 3_765
O1 Yb1 O2 79.0(3) . 4_575
O1 Yb1 O9 102.1(3) . 1_655
O1 Yb1 O10 98.5(3) . 3_665
O1 Yb1 O11 157.0(3) . .
O1 Yb1 O11 77.0(3) . 4_576
O1 Yb1 O12 77.7(3) . 3_765
O1 Yb1 O12 150.9(3) . .
O2 Yb1 Yb1 141.6(2) 4_575 3_765
O2 Yb1 O9 144.6(3) 4_575 1_655
O2 Yb1 O11 79.6(3) 4_575 .
O2 Yb1 O11 74.9(3) 4_575 4_576
O2 Yb1 O12 137.0(3) 4_575 3_765
O2 Yb1 O12 122.3(3) 4_575 .
O9 Yb1 Yb1 70.2(2) 1_655 3_765
O9 Yb1 O11 71.0(3) 1_655 4_576
O9 Yb1 O11 90.5(3) 1_655 .
O9 Yb1 O12 72.5(3) 1_655 .
O9 Yb1 O12 76.0(3) 1_655 3_765
O10 Yb1 Yb1 67.61(19) 3_665 3_765
O10 Yb1 O2 75.6(3) 3_665 4_575
O10 Yb1 O9 137.7(3) 3_665 1_655
O10 Yb1 O11 150.4(3) 3_665 4_576
O10 Yb1 O11 84.3(3) 3_665 .
O10 Yb1 O12 71.6(3) 3_665 .
O10 Yb1 O12 72.9(3) 3_665 3_765
O11 Yb1 Yb1 140.85(16) 4_576 3_765
O11 Yb1 Yb1 86.27(19) . 3_765
O11 Yb1 O11 89.31(13) 4_576 .
O11 Yb1 O12 51.4(3) . .
O11 Yb1 O12 125.0(3) 4_576 .
O12 Yb1 Yb1 38.3(2) 3_765 3_765
O12 Yb1 Yb1 34.98(19) . 3_765
O12 Yb1 O11 132.5(3) 3_765 4_576
O12 Yb1 O11 124.5(3) 3_765 .
O12 Yb1 O12 73.3(3) 3_765 .
C2 O1 Yb1 128.2(7) . .
C2 O2 Yb1 137.2(7) . 4_576
O1 C2 C3 116.6(10) . .
O2 C2 O1 125.0(9) . .
O2 C2 C3 118.3(10) . .
C4 C3 C2 121.0(10) . .
C4 C3 C8 118.6(10) . .
C8 C3 C2 120.3(10) . .
C3 C4 H4 119.4 . .
C3 C4 C5 121.3(10) . .
C5 C4 H4 119.4 . .
C4 C5 H5 120.0 . .
C4 C5 C6 119.9(11) . .
C6 C5 H5 120.0 . .
C5 C6 C9 118.5(10) . .
C7 C6 C5 119.9(10) . .
C7 C6 C9 121.6(10) . .
C6 C7 H7 120.1 . .
C8 C7 C6 119.8(10) . .
C8 C7 H7 120.1 . .
C3 C8 H8 119.8 . .
C7 C8 C3 120.4(11) . .
C7 C8 H8 119.8 . .
C9 O9 Yb1 134.8(7) . 1_455
O9 C9 C6 117.7(10) . .
O10 C9 C6 116.7(9) . .
O10 C9 O9 125.6(10) . .
C9 O10 Yb1 140.4(7) . 3_665
Yb1 O11 Yb1 134.3(3) 4_575 .
C12 O11 Yb1 94.4(7) . .
C12 O11 Yb1 129.4(7) . 4_575
Yb1 O12 Yb1 106.7(3) 3_765 .
C12 O12 Yb1 158.9(8) . 3_765
C12 O12 Yb1 93.6(7) . .
O11 C12 O12 120.7(11) . .
O11 C12 H12 119.7 . .
O12 C12 H12 119.7 . .

loop_
_geom_bond_atom_site_label_1
_geom_bond_atom_site_label_2
_geom_bond_distance
_geom_bond_site_symmetry_2
Yb1 Yb1 3.8625(8) 3_765
Yb1 O1 2.204(8) .
Yb1 O2 2.265(7) 4_575
Yb1 O9 2.274(8) 1_655
Yb1 O10 2.247(8) 3_665
Yb1 O11 2.413(8) 4_576
Yb1 O11 2.493(8) .
Yb1 O12 2.501(9) .
Yb1 O12 2.312(8) 3_765
O1 C2 1.283(13) .
O2 C2 1.245(14) .
C2 C3 1.496(14) .
C3 C4 1.378(16) .
C3 C8 1.419(15) .
C4 H4 0.9300 .
C4 C5 1.384(14) .
C5 H5 0.9300 .
C5 C6 1.396(15) .
C6 C7 1.391(16) .
C6 C9 1.499(13) .
C7 H7 0.9300 .
C7 C8 1.387(15) .
C8 H8 0.9300 .
O9 C9 1.269(13) .
C9 O10 1.247(14) .
O11 C12 1.238(14) .
O12 C12 1.254(14) .
C12 H12 0.9300 .

loop_
_geom_torsion_atom_site_label_1
_geom_torsion_atom_site_label_2
_geom_torsion_atom_site_label_3
_geom_torsion_atom_site_label_4
_geom_torsion
_geom_torsion_site_symmetry_1
_geom_torsion_site_symmetry_4
Yb1 O1 C2 O2 -82.1(13) . .
Yb1 O1 C2 C3 95.0(11) . .
Yb1 O2 C2 O1 12.5(18) 4_576 .
Yb1 O2 C2 C3 -164.6(7) 4_576 .
Yb1 O9 C9 C6 167.4(9) 1_455 .
Yb1 O9 C9 O10 -10(2) 1_455 .
Yb1 O11 C12 O12 -1.1(11) . .
Yb1 O11 C12 O12 -167.0(7) 4_575 .
Yb1 O12 C12 O11 164.9(14) 3_765 .
Yb1 O12 C12 O11 1.1(11) . .
O1 C2 C3 C4 4.1(16) . .
O1 C2 C3 C8 -173.3(10) . .
O2 C2 C3 C4 -178.5(10) . .
O2 C2 C3 C8 4.0(16) . .
C2 C3 C4 C5 -177.2(11) . .
C2 C3 C8 C7 176.5(11) . .
C3 C4 C5 C6 1.5(19) . .
C4 C3 C8 C7 -1.0(18) . .
C4 C5 C6 C7 -2.6(19) . .
C4 C5 C6 C9 176.8(11) . .
C5 C6 C7 C8 1.9(19) . .
C5 C6 C9 O9 -174.9(12) . .
C5 C6 C9 O10 3.0(17) . .
C6 C7 C8 C3 -0.1(19) . .
C6 C9 O10 Yb1 -159.6(9) . 3_665
C7 C6 C9 O9 4.4(18) . .
C7 C6 C9 O10 -177.6(12) . .
C8 C3 C4 C5 0.3(17) . .
O9 C9 O10 Yb1 18(2) . 3_665
C9 C6 C7 C8 -177.5(12) . .

loop_
_diffrn_oxdiff_twin_id
_diffrn_oxdiff_twin_ratio
_diffrn_oxdiff_twin_reflns_isolated
_diffrn_oxdiff_twin_reflns_overlapped
1 0.6644 4033 4763
2 0.3356 4027 4763

loop_
_twin_individual_id
_twin_individual_mass_fraction_refined
1 0.7145(18)
2 0.2855(18)
